data_7716102
loop_
_publ_author_name
'Youssef, Khalil'
'Poidevin, Corentin'
'Vacher, Antoine'
'Fihey, Arnaud'
'Le Gal, Yann'
'Roisnel, Thierry'
'Lorcy, Dominique'

_publ_section_title
;
 Radical and diradical states of bis(molybdenocene dithiolene) complexes.
;
_journal_issue 23
_journal_name_full 'Dalton transactions (Cambridge, England : 2003)'
_journal_page_first 9763
_journal_page_last 9776
_journal_paper_doi 10.1039/d4dt00694a
_journal_volume 53
_journal_year 2024
_chemical_compound_source 'synthesis as described'
_chemical_formula_moiety 'C10 H12 O2 S4 Si2'
_chemical_formula_sum 'C10 H12 O2 S4 Si2'
_chemical_formula_weight 348.62
_space_group_crystal_system monoclinic
_space_group_IT_number 14
_space_group_name_Hall '-P 2ybc'
_space_group_name_H-M_alt 'P 1 21/c 1'
_atom_sites_solution_hydrogens geom
_atom_sites_solution_primary dual
_atom_sites_solution_secondary difmap
_audit_update_record
;
2024-02-15 deposited with the CCDC.	2024-05-17 downloaded from the CCDC.
;
_cell_angle_alpha 90
_cell_angle_beta 94.939(6)
_cell_angle_gamma 90
_cell_formula_units_Z 2
_cell_length_a 6.9743(10)
_cell_length_b 8.8737(11)
_cell_length_c 12.5077(14)
_cell_measurement_reflns_used 5459
_cell_measurement_temperature 150(2)
_cell_measurement_theta_max 27.4491
_cell_measurement_theta_min 2.8180
_cell_measurement_wavelength 0.710730
_cell_volume 771.20(17)
_computing_cell_refinement 'APEX3 (Bruker, 2015)'
_computing_data_collection 'Bruker APEX3 (Bruker, 2015)'
_computing_data_reduction 'SAINT (Bruker, 2014)'
_computing_molecular_graphics
;
   'SXGRAPH (L. Farrugia, 1999), Mercury (CSD, 2020)'
;
_computing_publication_material 'CRYSCALC (T. Roisnel, local program, 2021)'
_computing_structure_refinement 'SHELXL-2018_3 (Sheldrick, 2018)'
_computing_structure_solution 'SHELXT 2018_2 (Sheldrick, 2018)'
_diffrn_ambient_temperature 150(2)
_diffrn_detector CMOS-PHOTON70
_diffrn_measured_fraction_theta_full 0.998
_diffrn_measured_fraction_theta_max 0.996
_diffrn_measurement_device_type 'D8 VENTURE Bruker AXS'
_diffrn_measurement_method 'rotation images'
_diffrn_orient_matrix_UB_11 -0.0239679
_diffrn_orient_matrix_UB_12 -0.0850755
_diffrn_orient_matrix_UB_13 -0.0518637
_diffrn_orient_matrix_UB_21 0.1352538
_diffrn_orient_matrix_UB_22 -0.0356339
_diffrn_orient_matrix_UB_23 0.0168537
_diffrn_orient_matrix_UB_31 -0.0429450
_diffrn_orient_matrix_UB_32 -0.0647465
_diffrn_orient_matrix_UB_33 0.0588722
_diffrn_radiation_monochromator 'multilayer monochromator'
_diffrn_radiation_probe x-ray
_diffrn_radiation_source 'Incoatec microfocus sealed tube'
_diffrn_radiation_type MoK\a
_diffrn_radiation_wavelength 0.71073
_diffrn_reflns_av_R_equivalents 0.0405
_diffrn_reflns_av_unetI/netI 0.0369
_diffrn_reflns_limit_h_max 9
_diffrn_reflns_limit_h_min -9
_diffrn_reflns_limit_k_max 11
_diffrn_reflns_limit_k_min -10
_diffrn_reflns_limit_l_max 14
_diffrn_reflns_limit_l_min -16
_diffrn_reflns_number 8227
_diffrn_reflns_theta_full 25.242
_diffrn_reflns_theta_max 27.530
_diffrn_reflns_theta_min 2.818
_diffrn_source_current 1.00
_diffrn_source_power 50.0
_diffrn_source_voltage 50.00
_exptl_absorpt_coefficient_mu 0.761
_exptl_absorpt_correction_T_max 0.955
_exptl_absorpt_correction_T_min 0.861
_exptl_absorpt_correction_type multi-scan
_exptl_absorpt_process_details
;
  [Sheldrick, G.M. (2014). SADABS Bruker AXS Inc., Madison, Wisconsin, USA]
;
_exptl_crystal_colour colourless
_exptl_crystal_density_diffrn 1.501
_exptl_crystal_description prism
_exptl_crystal_F_000 360
_exptl_crystal_size_max 0.190
_exptl_crystal_size_mid 0.090
_exptl_crystal_size_min 0.060
_refine_diff_density_max 0.634
_refine_diff_density_min -0.517
_refine_diff_density_rms 0.159
_refine_ls_extinction_method none
_refine_ls_goodness_of_fit_ref 1.134
_refine_ls_hydrogen_treatment constr
_refine_ls_matrix_type full
_refine_ls_number_parameters 84
_refine_ls_number_reflns 1772
_refine_ls_number_restraints 0
_refine_ls_restrained_S_all 1.134
_refine_ls_R_factor_all 0.0352
_refine_ls_R_factor_gt 0.0297
_refine_ls_shift/su_max 0.003
_refine_ls_shift/su_mean 0.001
_refine_ls_structure_factor_coef Fsqd
_refine_ls_weighting_details 'w=1/[\s^2^(Fo^2^)+(0.0355P)^2^+0.0892P] where P=(Fo^2^+2Fc^2^)/3'
_refine_ls_weighting_scheme calc
_refine_ls_wR_factor_gt 0.0686
_refine_ls_wR_factor_ref 0.0699
_reflns_number_gt 1537
_reflns_number_total 1772
_reflns_threshold_expression >2sigma(I)
_cod_data_source_file d4dt00694a2.cif
_cod_data_source_block compound4
_cod_depositor_comments 'Adding full bibliography for 7716097--7716104.cif.'
_cod_original_sg_symbol_H-M 'P 21/c'
_cod_database_code 7716102

loop_
_space_group_symop_operation_xyz
'x, y, z'
'-x, y+1/2, -z+1/2'
'-x, -y, -z'
'x, -y-1/2, z-1/2'

loop_
_atom_site_label
_atom_site_type_symbol
_atom_site_fract_x
_atom_site_fract_y
_atom_site_fract_z
_atom_site_U_iso_or_equiv
_atom_site_adp_type
_atom_site_occupancy
_atom_site_site_symmetry_order
_atom_site_calc_flag
_atom_site_refinement_flags_posn
_atom_site_refinement_flags_adp
_atom_site_refinement_flags_occupancy
_atom_site_disorder_assembly
_atom_site_disorder_group
O1 O 0.66285(16) 0.71632(14) 0.66622(10) 0.0290(3) Uani 1 1 d . . . . .
C2 C 0.5088(2) 0.66853(18) 0.62967(12) 0.0204(3) Uani 1 1 d . . . . .
C3 C 0.1757(2) 0.62268(17) 0.51585(12) 0.0170(3) Uani 1 1 d . . . . .
C4 C 0.1939(2) 0.50534(16) 0.58512(12) 0.0165(3) Uani 1 1 d . . . . .
C5 C -0.0841(2) 0.3476(2) 0.72425(12) 0.0257(4) Uani 1 1 d . . . . .
H5A H -0.178492 0.266167 0.726467 0.039 Uiso 1 1 calc R U . . .
H5B H -0.147641 0.444727 0.733309 0.039 Uiso 1 1 calc R U . . .
H5C H 0.018148 0.333647 0.782227 0.039 Uiso 1 1 calc R U . . .
C6 C 0.1443(2) 0.16443(17) 0.56960(13) 0.0224(3) Uani 1 1 d . . . . .
H6A H 0.255295 0.152708 0.622566 0.034 Uiso 1 1 calc R U . . .
H6B H 0.188150 0.164442 0.497236 0.034 Uiso 1 1 calc R U . . .
H6C H 0.054593 0.080695 0.576473 0.034 Uiso 1 1 calc R U . . .
S1 S 0.40072(6) 0.50251(4) 0.67475(3) 0.02133(12) Uani 1 1 d . . . . .
S2 S 0.36109(6) 0.75636(4) 0.52582(3) 0.02104(12) Uani 1 1 d . . . . .
Si1 Si 0.02151(6) 0.34457(4) 0.59326(3) 0.01545(12) Uani 1 1 d . . . . .

loop_
_atom_site_aniso_label
_atom_site_aniso_U_11
_atom_site_aniso_U_22
_atom_site_aniso_U_33
_atom_site_aniso_U_23
_atom_site_aniso_U_13
_atom_site_aniso_U_12
O1 0.0202(6) 0.0344(7) 0.0310(6) -0.0019(5) -0.0059(5) -0.0088(5)
C2 0.0174(7) 0.0227(8) 0.0208(7) -0.0041(6) 0.0000(6) -0.0023(6)
C3 0.0139(7) 0.0176(7) 0.0195(7) -0.0021(6) 0.0010(6) -0.0023(6)
C4 0.0131(7) 0.0184(7) 0.0176(7) -0.0024(6) -0.0022(6) 0.0009(5)
C5 0.0213(8) 0.0355(9) 0.0204(8) 0.0024(7) 0.0018(6) 0.0016(7)
C6 0.0237(8) 0.0183(8) 0.0246(8) 0.0007(6) -0.0017(6) 0.0003(6)
S1 0.0171(2) 0.0217(2) 0.0238(2) 0.00161(14) -0.00653(16) -0.00133(14)
S2 0.0176(2) 0.0211(2) 0.0237(2) 0.00165(15) -0.00204(15) -0.00580(15)
Si1 0.0136(2) 0.0161(2) 0.0163(2) 0.00085(15) -0.00075(15) -0.00106(15)

loop_
_atom_type_symbol
_atom_type_description
_atom_type_scat_dispersion_real
_atom_type_scat_dispersion_imag
_atom_type_scat_source
C C 0.0033 0.0016 'International Tables Vol C Tables 4.2.6.8 and 6.1.1.4'
H H 0.0000 0.0000 'International Tables Vol C Tables 4.2.6.8 and 6.1.1.4'
S S 0.1246 0.1234 'International Tables Vol C Tables 4.2.6.8 and 6.1.1.4'
Si Si 0.0817 0.0704 'International Tables Vol C Tables 4.2.6.8 and 6.1.1.4'
O O 0.0106 0.0060 'International Tables Vol C Tables 4.2.6.8 and 6.1.1.4'

loop_
_geom_angle_atom_site_label_1
_geom_angle_atom_site_label_2
_geom_angle_atom_site_label_3
_geom_angle
_geom_angle_site_symmetry_1
_geom_angle_site_symmetry_3
_geom_angle_publ_flag
O1 C2 S1 124.14(13) . . ?
O1 C2 S2 124.50(13) . . ?
S1 C2 S2 111.36(8) . . ?
C4 C3 S2 116.60(12) . . ?
C4 C3 Si1 127.41(11) . 3_566 ?
S2 C3 Si1 115.96(8) . 3_566 ?
C3 C4 S1 116.61(11) . . ?
C3 C4 Si1 126.53(12) . . ?
S1 C4 Si1 116.86(8) . . ?
Si1 C5 H5A 109.5 . . ?
Si1 C5 H5B 109.5 . . ?
H5A C5 H5B 109.5 . . ?
Si1 C5 H5C 109.5 . . ?
H5A C5 H5C 109.5 . . ?
H5B C5 H5C 109.5 . . ?
Si1 C6 H6A 109.5 . . ?
Si1 C6 H6B 109.5 . . ?
H6A C6 H6B 109.5 . . ?
Si1 C6 H6C 109.5 . . ?
H6A C6 H6C 109.5 . . ?
H6B C6 H6C 109.5 . . ?
C4 S1 C2 97.71(7) . . ?
C3 S2 C2 97.67(7) . . ?
C6 Si1 C5 112.26(7) . . ?
C6 Si1 C4 109.95(7) . . ?
C5 Si1 C4 110.02(7) . . ?
C6 Si1 C3 109.78(7) . 3_566 ?
C5 Si1 C3 108.59(7) . 3_566 ?
C4 Si1 C3 106.04(7) . 3_566 ?

loop_
_geom_bond_atom_site_label_1
_geom_bond_atom_site_label_2
_geom_bond_distance
_geom_bond_site_symmetry_2
_geom_bond_publ_flag
O1 C2 1.2079(19) . ?
C2 S1 1.7690(16) . ?
C2 S2 1.7678(16) . ?
C3 C4 1.354(2) . ?
C3 S2 1.7512(15) . ?
C3 Si1 1.8750(16) 3_566 ?
C4 S1 1.7493(15) . ?
C4 Si1 1.8740(15) . ?
C5 Si1 1.8532(15) . ?
C5 H5A 0.9800 . ?
C5 H5B 0.9800 . ?
C5 H5C 0.9800 . ?
C6 Si1 1.8493(16) . ?
C6 H6A 0.9800 . ?
C6 H6B 0.9800 . ?
C6 H6C 0.9800 . ?

loop_
_geom_torsion_atom_site_label_1
_geom_torsion_atom_site_label_2
_geom_torsion_atom_site_label_3
_geom_torsion_atom_site_label_4
_geom_torsion
_geom_torsion_site_symmetry_1
_geom_torsion_site_symmetry_2
_geom_torsion_site_symmetry_3
_geom_torsion_site_symmetry_4
_geom_torsion_publ_flag
S2 C3 C4 S1 -0.34(16) . . . . ?
Si1 C3 C4 S1 177.32(8) 3_566 . . . ?
S2 C3 C4 Si1 -179.44(8) . . . . ?
Si1 C3 C4 Si1 -1.8(2) 3_566 . . . ?
C3 C4 S1 C2 -1.18(13) . . . . ?
Si1 C4 S1 C2 178.01(8) . . . . ?
O1 C2 S1 C4 -178.58(14) . . . . ?
S2 C2 S1 C4 2.19(9) . . . . ?
C4 C3 S2 C2 1.68(13) . . . . ?
Si1 C3 S2 C2 -176.26(8) 3_566 . . . ?
O1 C2 S2 C3 178.44(14) . . . . ?
S1 C2 S2 C3 -2.34(9) . . . . ?
C3 C4 Si1 C6 120.08(14) . . . . ?
S1 C4 Si1 C6 -59.01(10) . . . . ?
C3 C4 Si1 C5 -115.78(14) . . . . ?
S1 C4 Si1 C5 65.13(10) . . . . ?
C3 C4 Si1 C3 1.46(17) . . . 3_566 ?
S1 C4 Si1 C3 -177.63(8) . . . 3_566 ?
